data_2227869
loop_
_publ_author_name
'Schmitt, Laurette'
'Labat, Ga\"el'
'Stoeckli-Evans, Helen'

_publ_section_title
;
 Aquachlorido(2,2':6',2''-terpyridyl)copper(II) chloride monohydrate
;
_journal_coeditor_code OM2357
_journal_issue 9
_journal_name_full 'Acta Crystallographica Section E'
_journal_page_first m1169
_journal_paper_doi 10.1107/S160053681003391X
_journal_volume 66
_journal_year 2010
_chemical_formula_iupac '[Cu Cl (C15 H11 N3) (H2 O)] Cl, H2 O'
_chemical_formula_moiety 'C15 H13 Cl Cu N3 O, Cl H2 O'
_chemical_formula_sum 'C15 H15 Cl2 Cu N3 O2'
_chemical_formula_weight 403.74
_chemical_name_systematic
;
Aquachlorido(2,2':6',2''-terpyridyl)copper(II) chloride monohydrate
;
_space_group_IT_number 12
_symmetry_cell_setting monoclinic
_symmetry_space_group_name_Hall '-C 2y'
_symmetry_space_group_name_H-M 'C 1 2/m 1'
_atom_sites_solution_hydrogens geom
_atom_sites_solution_primary direct
_atom_sites_solution_secondary difmap
_audit_creation_method SHELXL-97
_cell_angle_alpha 90.00
_cell_angle_beta 107.532(6)
_cell_angle_gamma 90.00
_cell_formula_units_Z 4
_cell_length_a 9.7155(8)
_cell_length_b 13.6929(8)
_cell_length_c 12.6599(10)
_cell_measurement_reflns_used 17467
_cell_measurement_temperature 173(2)
_cell_measurement_theta_max 29.56
_cell_measurement_theta_min 1.69
_cell_volume 1606.0(2)
_computing_cell_refinement 'X-AREA (Stoe & Cie, 2006)'
_computing_data_collection 'X-AREA (Stoe & Cie, 2006)'
_computing_data_reduction 'X-RED32 (Stoe & Cie, 2006)'
_computing_molecular_graphics 'PLATON (Spek, 2009) and <i>Mercury</i> (Macrae et al., 2006)'
_computing_publication_material 'SHELXL97 (Sheldrick, 2008)'
_computing_structure_refinement 'SHELXL97 (Sheldrick, 2008)'
_computing_structure_solution 'SHELXS97 (Sheldrick, 2008)'
_diffrn_ambient_temperature 173(2)
_diffrn_measured_fraction_theta_full 0.996
_diffrn_measured_fraction_theta_max 0.996
_diffrn_measurement_device '2-circle gonimometer'
_diffrn_measurement_device_type 'Stoe IPDS-2'
_diffrn_measurement_method 'phi + omega scans'
_diffrn_radiation_monochromator graphite
_diffrn_radiation_source 'fine-focus sealed tube'
_diffrn_radiation_type MoK\a
_diffrn_radiation_wavelength 0.71073
_diffrn_reflns_av_R_equivalents 0.0325
_diffrn_reflns_av_sigmaI/netI 0.0164
_diffrn_reflns_limit_h_max 13
_diffrn_reflns_limit_h_min -13
_diffrn_reflns_limit_k_max 18
_diffrn_reflns_limit_k_min -17
_diffrn_reflns_limit_l_max 17
_diffrn_reflns_limit_l_min -17
_diffrn_reflns_number 14960
_diffrn_reflns_theta_full 29.22
_diffrn_reflns_theta_max 29.22
_diffrn_reflns_theta_min 1.69
_diffrn_standards_decay_% 0
_diffrn_standards_number 0
_exptl_absorpt_coefficient_mu 1.704
_exptl_absorpt_correction_T_max 1.000
_exptl_absorpt_correction_T_min 0.688
_exptl_absorpt_correction_type multi-scan
_exptl_absorpt_process_details '(MULscanABS in PLATON; Spek, 2009)'
_exptl_crystal_colour blue-green
_exptl_crystal_density_diffrn 1.670
_exptl_crystal_density_method 'not measured'
_exptl_crystal_description plate
_exptl_crystal_F_000 820
_exptl_crystal_size_max 0.40
_exptl_crystal_size_mid 0.40
_exptl_crystal_size_min 0.10
_refine_diff_density_max 0.593
_refine_diff_density_min -0.699
_refine_ls_extinction_coef 0.0027(7)
_refine_ls_extinction_expression Fc^*^=kFc[1+0.001xFc^2^\l^3^/sin(2\q)]^-1/4^
_refine_ls_extinction_method 'SHELXL97 (Sheldrick, 2008)'
_refine_ls_goodness_of_fit_ref 1.088
_refine_ls_hydrogen_treatment mixed
_refine_ls_matrix_type full
_refine_ls_number_parameters 131
_refine_ls_number_reflns 2267
_refine_ls_number_restraints 4
_refine_ls_restrained_S_all 1.088
_refine_ls_R_factor_all 0.0334
_refine_ls_R_factor_gt 0.0295
_refine_ls_shift/su_max 0.000
_refine_ls_shift/su_mean 0.000
_refine_ls_structure_factor_coef Fsqd
_refine_ls_weighting_details 'calc w=1/[\s^2^(Fo^2^)+(0.0448P)^2^+1.3613P] where P=(Fo^2^+2Fc^2^)/3'
_refine_ls_weighting_scheme calc
_refine_ls_wR_factor_gt 0.0777
_refine_ls_wR_factor_ref 0.0792
_reflns_number_gt 2027
_reflns_number_total 2267
_reflns_threshold_expression I>2\s(I)
_cod_data_source_file om2357.cif
_cod_data_source_block I
_cod_original_sg_symbol_H-M 'C 2/m'
_cod_database_code 2227869
_cod_database_fobs_code 2227869

loop_
_symmetry_equiv_pos_site_id
_symmetry_equiv_pos_as_xyz
1 x,y,z
2 -x,y,-z
3 -x,-y,-z
4 x,-y,z
5 1/2+x,1/2+y,z
6 1/2-x,1/2+y,-z
7 1/2-x,1/2-y,-z
8 1/2+x,1/2-y,z

loop_
_atom_site_aniso_label
_atom_site_aniso_U_11
_atom_site_aniso_U_22
_atom_site_aniso_U_33
_atom_site_aniso_U_12
_atom_site_aniso_U_13
_atom_site_aniso_U_23
Cu1 0.0288(2) 0.0179(2) 0.0255(2) 0.0000 0.01420(10) 0.0000
Cl1 0.0424(3) 0.0279(3) 0.0310(3) 0.0000 0.0223(2) 0.0000
O1W 0.0352(9) 0.0237(8) 0.0312(9) 0.0000 0.0114(7) 0.0000
N1 0.0247(9) 0.0203(9) 0.0230(8) 0.0000 0.0104(7) 0.0000
N2 0.0261(6) 0.0193(6) 0.0255(6) -0.0001(5) 0.0096(5) 0.0007(5)
C1 0.0253(7) 0.0211(8) 0.0252(7) -0.0019(6) 0.0088(6) 0.0004(6)
C2 0.0327(8) 0.0262(8) 0.0302(8) -0.0034(6) 0.0148(7) 0.0022(6)
C3 0.0351(12) 0.0320(13) 0.0311(11) 0.0000 0.0191(10) 0.0000
C4 0.0242(7) 0.0201(7) 0.0252(7) 0.0008(6) 0.0071(6) -0.0001(6)
C5 0.0302(8) 0.0226(8) 0.0331(8) 0.0015(6) 0.0101(7) -0.0025(6)
C6 0.0367(9) 0.0195(8) 0.0398(9) 0.0003(7) 0.0097(7) -0.0007(7)
C7 0.0358(9) 0.0226(8) 0.0361(9) -0.0040(7) 0.0103(7) 0.0043(7)
C8 0.0292(8) 0.0251(8) 0.0309(8) -0.0022(7) 0.0106(6) 0.0023(6)
Cl2 0.0346(7) 0.0289(7) 0.0337(5) 0.0011(5) 0.0146(5) -0.0028(5)
O2W 0.042(3) 0.053(4) 0.065(3) -0.001(2) 0.019(2) 0.015(3)

loop_
_atom_site_type_symbol
_atom_site_label
_atom_site_fract_x
_atom_site_fract_y
_atom_site_fract_z
_atom_site_U_iso_or_equiv
_atom_site_thermal_displace_type
_atom_site_calc_flag
_atom_site_refinement_flags
_atom_site_occupancy
Cu Cu1 0.62103(3) 0.00000 0.15295(2) 0.02280(10) Uani . . 1.000
Cl Cl1 0.71809(7) 0.00000 0.01460(5) 0.0313(2) Uani . . 1.000
O O1W 0.8290(2) 0.00000 0.30520(15) 0.0297(5) Uani . . 1.000
N N1 0.5024(2) 0.00000 0.25225(16) 0.0220(5) Uani . . 1.000
N N2 0.59110(15) 0.14574(10) 0.16522(11) 0.0232(3) Uani . . 1.000
C C1 0.46408(17) -0.08528(12) 0.28568(13) 0.0236(4) Uani . . 1.000
C C2 0.38165(18) -0.08804(13) 0.35839(14) 0.0285(5) Uani . . 1.000
C C3 0.3403(3) 0.00000 0.3937(2) 0.0307(7) Uani . . 1.000
C C4 0.51479(17) 0.16973(12) 0.23508(13) 0.0232(4) Uani . . 1.000
C C5 0.48556(19) 0.26583(13) 0.25435(15) 0.0285(5) Uani . . 1.000
C C6 0.5360(2) 0.33929(13) 0.20053(16) 0.0324(5) Uani . . 1.000
C C7 0.6149(2) 0.31520(13) 0.12996(16) 0.0316(5) Uani . . 1.000
C C8 0.64036(19) 0.21726(13) 0.11436(14) 0.0281(5) Uani . . 1.000
Cl Cl2 0.1811(2) 0.17457(12) 0.53617(15) 0.0315(4) Uani . . 0.500
O O2W 0.1572(8) 0.1517(5) 0.5452(7) 0.0527(19) Uani . . 0.500
H H1 0.826(3) -0.0471(14) 0.3423(18) 0.0450 Uiso . . 1.000
H H2 0.35450 -0.14850 0.38310 0.0340 Uiso calc R 1.000
H H3 0.28300 0.00000 0.44270 0.0370 Uiso calc . 1.000
H H5 0.43180 0.28120 0.30370 0.0340 Uiso calc R 1.000
H H6 0.51640 0.40580 0.21210 0.0390 Uiso calc R 1.000
H H7 0.65110 0.36470 0.09280 0.0380 Uiso calc R 1.000
H H8 0.69460 0.20050 0.06590 0.0340 Uiso calc R 1.000
H H2A 0.070(2) 0.168(4) 0.520(6) 0.0790 Uiso . . 0.500
H H2B 0.215(5) 0.193(4) 0.534(7) 0.0790 Uiso . . 0.500

loop_
_atom_type_symbol
_atom_type_description
_atom_type_scat_dispersion_real
_atom_type_scat_dispersion_imag
_atom_type_scat_source
C C 0.0033 0.0016 'International Tables Vol C Tables 4.2.6.8 and 6.1.1.4'
H H 0.0000 0.0000 'International Tables Vol C Tables 4.2.6.8 and 6.1.1.4'
Cl Cl 0.1484 0.1585 'International Tables Vol C Tables 4.2.6.8 and 6.1.1.4'
Cu Cu 0.3201 1.2651 'International Tables Vol C Tables 4.2.6.8 and 6.1.1.4'
N N 0.0061 0.0033 'International Tables Vol C Tables 4.2.6.8 and 6.1.1.4'
O O 0.0106 0.0060 'International Tables Vol C Tables 4.2.6.8 and 6.1.1.4'

loop_
_geom_angle_atom_site_label_1
_geom_angle_atom_site_label_2
_geom_angle_atom_site_label_3
_geom_angle_site_symmetry_1
_geom_angle_site_symmetry_2
_geom_angle_site_symmetry_3
_geom_angle
_geom_angle_publ_flag
Cl1 Cu1 O1W . . . 100.56(5) no
Cl1 Cu1 N1 . . . 169.42(6) no
Cl1 Cu1 N2 . . . 99.48(4) no
Cl1 Cu1 N2 . . 4_555 99.48(4) no
O1W Cu1 N1 . . . 90.02(8) no
O1W Cu1 N2 . . . 92.59(4) no
O1W Cu1 N2 . . 4_555 92.59(4) no
N1 Cu1 N2 . . . 79.87(4) no
N1 Cu1 N2 . . 4_555 79.87(4) no
N2 Cu1 N2 . . 4_555 159.07(6) no
O2W Cl2 H2B . . . 163(10) no
H2A Cl2 H2B . . . 145(8) no
Cu1 O1W H1 . . 4_555 107.9(19) no
H1 O1W H1 . . 4_555 107(2) no
Cu1 O1W H1 . . . 107.9(19) no
H2A O2W H2B . . . 114(6) no
Cu1 N1 C1 . . 4_555 118.81(10) no
Cu1 N1 C1 . . . 118.81(10) no
C1 N1 C1 . . 4_555 122.37(18) no
C4 N2 C8 . . . 118.84(15) no
Cu1 N2 C8 . . . 127.08(12) no
Cu1 N2 C4 . . . 114.06(11) no
N1 C1 C4 . . 4_555 112.75(15) no
C2 C1 C4 . . 4_555 126.85(15) no
N1 C1 C2 . . . 120.37(16) no
C1 C2 C3 . . . 118.05(17) no
C2 C3 C2 . . 4_555 120.8(2) no
N2 C4 C1 . . 4_555 114.40(14) no
N2 C4 C5 . . . 121.85(15) no
C1 C4 C5 4_555 . . 123.74(16) no
C4 C5 C6 . . . 118.84(17) no
C5 C6 C7 . . . 119.51(17) no
C6 C7 C8 . . . 118.69(17) no
N2 C8 C7 . . . 122.27(17) no
C3 C2 H2 . . . 121.00 no
C1 C2 H2 . . . 121.00 no
C2 C3 H3 . . . 120.00 no
C2 C3 H3 4_555 . . 120.00 no
C4 C5 H5 . . . 121.00 no
C6 C5 H5 . . . 121.00 no
C7 C6 H6 . . . 120.00 no
C5 C6 H6 . . . 120.00 no
C6 C7 H7 . . . 121.00 no
C8 C7 H7 . . . 121.00 no
C7 C8 H8 . . . 119.00 no
N2 C8 H8 . . . 119.00 no

loop_
_geom_bond_atom_site_label_1
_geom_bond_atom_site_label_2
_geom_bond_site_symmetry_1
_geom_bond_site_symmetry_2
_geom_bond_distance
_geom_bond_publ_flag
Cu1 Cl1 . . 2.2253(7) no
Cu1 Cl1 . 2_655 3.3383(8) no
Cu1 O1W . . 2.3348(19) no
Cu1 N1 . . 1.945(2) no
Cu1 N2 . . 2.0294(14) no
Cu1 N2 . 4_555 2.0294(14) no
Cl2 O2W . . 0.426(8) no
Cl2 H2B . . 0.42(6) no
Cl2 H2A . . 1.04(3) no
O1W H1 . 4_555 0.80(2) no
O1W H1 . . 0.80(2) no
O2W H2B . . 0.84(6) no
O2W H2A . . 0.84(4) no
N1 C1 . . 1.3328(19) no
N1 C1 . 4_555 1.3328(19) no
N2 C8 . . 1.337(2) no
N2 C4 . . 1.355(2) no
C1 C4 . 4_555 1.477(2) no
C1 C2 . . 1.391(2) no
C2 C3 . . 1.387(2) no
C4 C5 . . 1.383(2) no
C5 C6 . . 1.385(3) no
C6 C7 . . 1.381(3) no
C7 C8 . . 1.389(3) no
C2 H2 . . 0.9500 no
C3 H3 . . 0.9500 no
C5 H5 . . 0.9500 no
C6 H6 . . 0.9500 no
C7 H7 . . 0.9500 no
C8 H8 . . 0.9500 no

loop_
_geom_hbond_atom_site_label_D
_geom_hbond_atom_site_label_H
_geom_hbond_atom_site_label_A
_geom_hbond_site_symmetry_A
_geom_hbond_distance_DH
_geom_hbond_distance_HA
_geom_hbond_distance_DA
_geom_hbond_angle_DHA
_geom_hbond_publ_flag
O1W H1 Cl2 3_656 0.80(2) 2.34(2) 3.143(2) 175(2) yes
O1W H1 O2W 3_656 0.80(2) 1.99(2) 2.787(8) 170(2) yes
O2W H2A O2W 2_556 0.84(2) 2.13(3) 2.922(15) 159(6) yes
C2 H2 Cl2 6_546 0.95 2.69 3.635(2) 172 yes
C5 H5 Cl2 7_556 0.95 2.65 3.593(3) 172 yes
C5 H5 O2W 7_556 0.95 2.50 3.429(8) 166 yes
C7 H7 Cl1 6_655 0.95 2.82 3.765(2) 175 yes

loop_
_geom_torsion_atom_site_label_1
_geom_torsion_atom_site_label_2
_geom_torsion_atom_site_label_3
_geom_torsion_atom_site_label_4
_geom_torsion_site_symmetry_1
_geom_torsion_site_symmetry_2
_geom_torsion_site_symmetry_3
_geom_torsion_site_symmetry_4
_geom_torsion
_geom_torsion_publ_flag
O1W Cu1 N1 C1 . . . . -89.53(15) no
N2 Cu1 N1 C1 . . . . 177.85(17) no
N2 Cu1 N1 C1 . . . 4_555 -3.10(15) no
N2 Cu1 N1 C1 4_555 . . . 3.10(15) no
Cl1 Cu1 N2 C4 . . . . 171.96(11) no
Cl1 Cu1 N2 C8 . . . . -9.43(15) no
O1W Cu1 N2 C4 . . . . -86.88(12) no
O1W Cu1 N2 C8 . . . . 91.73(15) no
N1 Cu1 N2 C4 . . . . 2.68(12) no
N1 Cu1 N2 C8 . . . . -178.71(16) no
N2 Cu1 N2 C4 4_555 . . . 17.3(2) no
N2 Cu1 N2 C8 4_555 . . . -164.12(15) no
Cu1 N1 C1 C2 . . . . 178.75(13) no
Cu1 N1 C1 C4 . . . 4_555 -2.9(2) no
C1 N1 C1 C2 4_555 . . . -0.3(3) no
Cu1 N1 C1 C4 . . 4_555 . 2.9(2) no
C1 N1 C1 C4 . . 4_555 . -178.13(17) no
Cu1 N2 C4 C5 . . . . 179.30(13) no
Cu1 N2 C4 C1 . . . 4_555 -1.98(18) no
C8 N2 C4 C5 . . . . 0.6(2) no
C8 N2 C4 C1 . . . 4_555 179.29(15) no
Cu1 N2 C8 C7 . . . . -179.12(14) no
C4 N2 C8 C7 . . . . -0.6(3) no
N1 C1 C2 C3 . . . . 0.5(3) no
C4 C1 C2 C3 4_555 . . . -177.64(19) no
C2 C1 C4 N2 . . 4_555 4_555 178.71(16) no
C2 C1 C4 C5 . . 4_555 4_555 0.0(3) no
C1 C2 C3 C2 . . . 4_555 -0.8(3) no
N2 C4 C5 C6 . . . . 0.0(3) no
C1 C4 C5 C6 4_555 . . . -178.62(17) no
C4 C5 C6 C7 . . . . -0.5(3) no
C5 C6 C7 C8 . . . . 0.5(3) no
C6 C7 C8 N2 . . . . 0.0(3) no
